data_2216263
loop_
_publ_author_name
'Deepak Chopra'
'K. N. Venugopala'
'G. K. Rao'

_publ_section_title
;
 6-Bromo-3-(dibromoacetyl)-2<i>H</i>-chromen-2-one
;
_journal_coeditor_code BI2256
_journal_issue 12
_journal_name_full 'Acta Crystallographica Section E'
_journal_page_first o4872
_journal_page_last o4872
_journal_paper_doi 10.1107/S1600536807060886
_journal_volume 63
_journal_year 2007
_chemical_formula_iupac 'C11 H5 Br3 O3'
_chemical_formula_moiety 'C11 H5 Br3 O3'
_chemical_formula_sum 'C11 H5 Br3 O3'
_chemical_formula_weight 424.85
_chemical_name_systematic
;
6-Bromo-3-(dibromoacetyl)-2<i>H</i>-chromen-2-one
;
_space_group_IT_number 14
_symmetry_cell_setting monoclinic
_symmetry_space_group_name_Hall '-P 2yn'
_symmetry_space_group_name_H-M 'P 1 21/n 1'
_atom_sites_solution_hydrogens geom
_atom_sites_solution_primary direct
_atom_sites_solution_secondary difmap
_cell_angle_alpha 90
_cell_angle_beta 95.819(12)
_cell_angle_gamma 90
_cell_formula_units_Z 4
_cell_length_a 7.999(6)
_cell_length_b 6.794(5)
_cell_length_c 22.442(17)
_cell_measurement_reflns_used 765
_cell_measurement_temperature 290(2)
_cell_measurement_theta_max 25.8
_cell_measurement_theta_min 1.4
_cell_volume 1213.3(16)
_computing_cell_refinement 'SAINT (Bruker, 2000)'
_computing_data_collection 'SMART (Bruker, 2000)'
_computing_data_reduction 'SAINT (Bruker, 2000)'
_computing_molecular_graphics
;ORTEP-3 for Windows (Farrugia, 1999) and
CAMERON (Watkin <i>et al.</i>,  1993)
;
_computing_publication_material 'PLATON (Spek, 2003)'
_computing_structure_refinement 'SHELXL97 (Sheldrick, 1997)'
_computing_structure_solution 'SIR92 (Altomare <i>et al.</i>,  1993)'
_diffrn_ambient_temperature 290(2)
_diffrn_measured_fraction_theta_full 0.985
_diffrn_measured_fraction_theta_max 0.985
_diffrn_measurement_device_type 'Bruker SMART CCD'
_diffrn_measurement_method '\f and \w scans'
_diffrn_radiation_monochromator graphite
_diffrn_radiation_source 'fine-focus sealed tube'
_diffrn_radiation_type MoK\a
_diffrn_radiation_wavelength 0.71073
_diffrn_reflns_av_R_equivalents 0.0660
_diffrn_reflns_av_sigmaI/netI 0.0690
_diffrn_reflns_limit_h_max 9
_diffrn_reflns_limit_h_min -9
_diffrn_reflns_limit_k_max 8
_diffrn_reflns_limit_k_min -8
_diffrn_reflns_limit_l_max 27
_diffrn_reflns_limit_l_min -27
_diffrn_reflns_number 8820
_diffrn_reflns_theta_full 26.37
_diffrn_reflns_theta_max 26.37
_diffrn_reflns_theta_min 1.82
_diffrn_standards_number 0
_exptl_absorpt_coefficient_mu 9.964
_exptl_absorpt_correction_T_max 0.742
_exptl_absorpt_correction_T_min 0.595
_exptl_absorpt_correction_type multi-scan
_exptl_absorpt_process_details '(SADABS; Sheldrick, 1996)'
_exptl_crystal_colour yellow
_exptl_crystal_density_diffrn 2.326
_exptl_crystal_density_method 'Not Measured'
_exptl_crystal_description needle
_exptl_crystal_F_000 800
_exptl_crystal_size_max 0.23
_exptl_crystal_size_mid 0.04
_exptl_crystal_size_min 0.03
_refine_diff_density_max 1.200
_refine_diff_density_min -1.256
_refine_ls_extinction_method none
_refine_ls_goodness_of_fit_ref 1.052
_refine_ls_hydrogen_treatment mixed
_refine_ls_matrix_type full
_refine_ls_number_parameters 158
_refine_ls_number_reflns 2443
_refine_ls_number_restraints 0
_refine_ls_restrained_S_all 1.052
_refine_ls_R_factor_all 0.1133
_refine_ls_R_factor_gt 0.0676
_refine_ls_shift/su_max <0.000
_refine_ls_shift/su_mean <0.000
_refine_ls_structure_factor_coef Fsqd
_refine_ls_weighting_details 'calc w=1/[\s^2^(Fo^2^)+(0.0977P)^2^] where P=(Fo^2^+2Fc^2^)/3'
_refine_ls_weighting_scheme calc
_refine_ls_wR_factor_gt 0.1509
_refine_ls_wR_factor_ref 0.1731
_reflns_number_gt 1585
_reflns_number_total 2443
_reflns_threshold_expression I>2\s(I)
_cod_data_source_file bi2256.cif
_cod_data_source_block I
_cod_original_cell_volume 1213.4(16)
_cod_original_sg_symbol_H-M 'P 21/n'
_cod_database_code 2216263
_cod_database_fobs_code 2216263

loop_
_symmetry_equiv_pos_as_xyz
x,y,z
1/2-x,1/2+y,1/2-z
-x,-y,-z
1/2+x,1/2-y,1/2+z

loop_
_atom_site_type_symbol
_atom_site_label
_atom_site_fract_x
_atom_site_fract_y
_atom_site_fract_z
_atom_site_U_iso_or_equiv
_atom_site_adp_type
_atom_site_calc_flag
_atom_site_refinement_flags
_atom_site_occupancy
Br Br1 -0.09220(13) 1.46570(14) 0.16134(5) 0.0483(3) Uani d . 1
Br Br2 0.32441(12) 0.18266(14) -0.04363(5) 0.0513(4) Uani d . 1
Br Br3 -0.16865(16) 1.03307(18) 0.20405(5) 0.0654(4) Uani d . 1
O O1 0.3421(8) 0.7006(9) 0.1727(3) 0.0430(15) Uani d . 1
O O2 0.2656(11) 0.9552(11) 0.2223(3) 0.075(3) Uani d . 1
O O3 -0.0060(8) 1.1803(9) 0.0700(2) 0.0438(16) Uani d . 1
C C1 0.2423(10) 0.5207(12) 0.0200(4) 0.0328(19) Uani d . 1
C C2 0.3320(11) 0.3498(12) 0.0239(4) 0.037(2) Uani d . 1
C C3 0.4266(11) 0.2942(14) 0.0771(4) 0.046(2) Uani d . 1
C C4 0.4265(11) 0.4105(13) 0.1262(4) 0.045(2) Uani d . 1
C C5 0.3374(11) 0.5832(12) 0.1224(4) 0.037(2) Uani d . 1
C C6 0.2424(10) 0.6429(11) 0.0695(4) 0.0293(18) Uani d . 1
C C7 0.1510(10) 0.8219(12) 0.0713(3) 0.0295(18) Uani d . 1
C C8 0.1489(10) 0.9319(12) 0.1208(4) 0.0304(18) Uani d . 1
C C9 0.2510(13) 0.8716(13) 0.1758(4) 0.042(2) Uani d . 1
C C10 0.0453(10) 1.1136(12) 0.1172(4) 0.0308(18) Uani d . 1
C C11 -0.0027(11) 1.2063(13) 0.1754(4) 0.037(2) Uani d . 1
H H1 0.1811 0.5554 -0.0159 0.039 Uiso calc R 1
H H3 0.4889 0.1785 0.0788 0.055 Uiso calc R 1
H H7 0.0896 0.8649 0.0363 0.035 Uiso calc R 1
H H11 0.075(12) 1.188(13) 0.213(4) 0.05(3) Uiso d . 1
H H4 0.4865 0.3735 0.1621 0.054 Uiso calc R 1

loop_
_atom_site_aniso_label
_atom_site_aniso_U_11
_atom_site_aniso_U_22
_atom_site_aniso_U_33
_atom_site_aniso_U_12
_atom_site_aniso_U_13
_atom_site_aniso_U_23
Br1 0.0425(6) 0.0451(6) 0.0587(6) 0.0118(4) 0.0125(5) -0.0063(4)
Br2 0.0372(6) 0.0460(6) 0.0712(7) 0.0105(4) 0.0073(5) -0.0152(5)
Br3 0.0631(8) 0.0721(8) 0.0660(7) -0.0104(6) 0.0312(6) 0.0105(5)
O1 0.034(4) 0.052(4) 0.041(3) 0.015(3) -0.007(3) 0.003(3)
O2 0.096(7) 0.077(5) 0.045(4) 0.042(5) -0.030(4) -0.017(4)
O3 0.055(4) 0.047(4) 0.030(3) 0.015(3) 0.005(3) 0.001(3)
C1 0.018(4) 0.039(5) 0.040(5) 0.004(3) 0.001(4) -0.001(4)
C2 0.022(5) 0.039(5) 0.050(5) 0.003(4) 0.008(4) -0.005(4)
C3 0.028(5) 0.043(6) 0.065(6) 0.010(4) 0.001(5) -0.004(5)
C4 0.027(5) 0.047(5) 0.057(6) 0.012(4) -0.009(4) 0.008(5)
C5 0.030(5) 0.032(5) 0.048(5) 0.003(4) 0.003(4) 0.004(4)
C6 0.018(4) 0.032(5) 0.039(5) 0.001(3) 0.005(4) 0.003(3)
C7 0.019(4) 0.040(5) 0.028(4) 0.005(3) 0.000(3) 0.004(3)
C8 0.022(5) 0.035(5) 0.033(4) 0.002(3) 0.001(4) 0.005(3)
C9 0.043(6) 0.044(6) 0.038(5) 0.007(4) -0.005(4) -0.003(4)
C10 0.024(5) 0.035(4) 0.033(5) -0.004(3) 0.003(4) -0.002(4)
C11 0.030(5) 0.040(5) 0.041(5) 0.006(4) 0.005(4) 0.003(4)

loop_
_atom_type_symbol
_atom_type_description
_atom_type_scat_dispersion_real
_atom_type_scat_dispersion_imag
_atom_type_scat_source
O O 0.0106 0.0060 'International Tables Vol C Tables 4.2.6.8 and 6.1.1.4'
Br Br -0.2901 2.4595 'International Tables Vol C Tables 4.2.6.8 and 6.1.1.4'
H H 0.0000 0.0000 'International Tables Vol C Tables 4.2.6.8 and 6.1.1.4'
C C 0.0033 0.0016 'International Tables Vol C Tables 4.2.6.8 and 6.1.1.4'

loop_
_geom_angle_atom_site_label_1
_geom_angle_atom_site_label_2
_geom_angle_atom_site_label_3
_geom_angle
C9 O1 C5 124.0(7)
C1 C6 C5 117.5(7)
C1 C6 C7 125.2(8)
C5 C6 C7 117.4(7)
C2 C1 C6 120.1(8)
C2 C1 H1 120.0
C6 C1 H1 120.0
C4 C5 O1 118.3(8)
C4 C5 C6 122.2(8)
O1 C5 C6 119.5(7)
C8 C7 C6 123.4(7)
C8 C7 H7 118.3
C6 C7 H7 118.3
C4 C3 C2 119.4(8)
C4 C3 H3 120.3
C2 C3 H3 120.3
C7 C8 C9 119.2(7)
C7 C8 C10 118.2(7)
C9 C8 C10 122.6(7)
O2 C9 O1 116.4(8)
O2 C9 C8 127.1(9)
O1 C9 C8 116.4(7)
O3 C10 C8 120.4(7)
O3 C10 C11 120.7(8)
C8 C10 C11 118.8(7)
C1 C2 C3 121.3(8)
C1 C2 Br2 119.1(7)
C3 C2 Br2 119.6(6)
C10 C11 Br1 111.0(6)
C10 C11 Br3 105.8(6)
Br1 C11 Br3 110.9(4)
C10 C11 H11 118(5)
Br1 C11 H11 116(5)
Br3 C11 H11 92(5)
C3 C4 C5 119.5(9)
C3 C4 H4 120.2
C5 C4 H4 120.2

loop_
_geom_bond_atom_site_label_1
_geom_bond_atom_site_label_2
_geom_bond_distance
Br1 C11 1.917(9)
Br2 C2 1.890(9)
Br3 C11 1.932(9)
O3 C10 1.187(10)
O1 C9 1.377(10)
O1 C5 1.378(10)
C6 C1 1.387(11)
C6 C5 1.403(12)
C6 C7 1.422(11)
C1 C2 1.363(11)
C1 H1 0.930
C5 C4 1.371(12)
C7 C8 1.341(11)
C7 H7 0.930
C3 C4 1.355(13)
C3 C2 1.399(13)
C3 H3 0.930
C8 C9 1.467(12)
C8 C10 1.484(11)
O2 C9 1.183(10)
C10 C11 1.534(11)
C11 H11 1.00(9)
C4 H4 0.930

loop_
_geom_hbond_atom_site_label_D
_geom_hbond_atom_site_label_H
_geom_hbond_atom_site_label_A
_geom_hbond_site_symmetry_A
_geom_hbond_distance_DH
_geom_hbond_distance_HA
_geom_hbond_distance_DA
_geom_hbond_angle_DHA
_geom_hbond_publ_flag
C7 H7 O3 3_575 0.93 2.43 3.264(9) 149 yes
C1 H1 O3 3_575 0.93 2.51 3.317(10) 145 yes
C11 H11 O1 2_555 1.00(9) 2.59(9) 3.519(11) 154.0(10) yes
C11 H11 O2 2_555 1.00(9) 2.58(9) 3.293(12) 128.0(10) yes

loop_
_geom_torsion_atom_site_label_1
_geom_torsion_atom_site_label_2
_geom_torsion_atom_site_label_3
_geom_torsion_atom_site_label_4
_geom_torsion
C5 C6 C1 C2 0.1(12)
C7 C6 C1 C2 -178.5(8)
C9 O1 C5 C4 -176.2(8)
C9 O1 C5 C6 3.8(13)
C1 C6 C5 C4 -0.5(13)
C7 C6 C5 C4 178.2(8)
C1 C6 C5 O1 179.5(7)
C7 C6 C5 O1 -1.7(12)
C1 C6 C7 C8 177.2(8)
C5 C6 C7 C8 -1.5(12)
C6 C7 C8 C9 2.7(13)
C6 C7 C8 C10 -178.6(7)
C5 O1 C9 O2 178.7(9)
C5 O1 C9 C8 -2.5(13)
C7 C8 C9 O2 177.9(11)
C10 C8 C9 O2 -0.7(16)
C7 C8 C9 O1 -0.8(13)
C10 C8 C9 O1 -179.4(8)
C7 C8 C10 O3 -15.0(12)
C9 C8 C10 O3 163.7(8)
C7 C8 C10 C11 161.5(8)
C9 C8 C10 C11 -19.8(12)
C6 C1 C2 C3 -0.5(13)
C6 C1 C2 Br2 178.2(6)
C4 C3 C2 C1 1.3(14)
C4 C3 C2 Br2 -177.4(7)
O3 C10 C11 Br1 -16.2(10)
C8 C10 C11 Br1 167.3(6)
O3 C10 C11 Br3 104.3(8)
C8 C10 C11 Br3 -72.2(8)
C2 C3 C4 C5 -1.7(15)
O1 C5 C4 C3 -178.7(8)
C6 C5 C4 C3 1.3(15)

loop_
_cod_related_entry_id
_cod_related_entry_database
_cod_related_entry_code
1 ChemSpider 1459978
